data_7110771
loop_
_publ_author_name
'Howarth, Oliver W.'
'Nelson, Jane'
'McKee, Vickie'

_publ_section_title
;
 Steric constraint generating large through-space 1H--203,205Tl coupling
 in a dithallium(I) cryptate
;
_journal_issue 1
_journal_name_full 'Chemical Communications'
_journal_page_first 21
_journal_paper_doi 10.1039/a908476b
_journal_year 2000
_chemical_formula_sum 'C38 H54 F6 N8 O6 S2 Tl2'
_chemical_formula_weight 1305.75
_space_group_IT_number 176
_symmetry_cell_setting hexagonal
_symmetry_space_group_name_Hall '-P 6c'
_symmetry_space_group_name_H-M 'P 63/m'
_atom_sites_solution_hydrogens geom
_atom_sites_solution_primary direct
_atom_sites_solution_secondary difmap
_audit_creation_method SHELXL-97
_cell_angle_alpha 90.00
_cell_angle_beta 90.00
_cell_angle_gamma 120.00
_cell_formula_units_Z 2
_cell_length_a 9.5074(2)
_cell_length_b 9.5074(2)
_cell_length_c 29.7005(4)
_cell_measurement_reflns_used 5467
_cell_measurement_temperature 150(2)
_cell_measurement_theta_max 54
_cell_measurement_theta_min 3
_cell_volume 2324.97(8)
_computing_cell_refinement 'Bruker SMART'
_computing_data_collection 'Bruker SMART'
_computing_data_reduction 'Bruker SHELXTL'
_computing_molecular_graphics 'Bruker SHELXTL'
_computing_publication_material 'SHELXL-97 (Sheldrick, 1997)'
_computing_structure_refinement 'SHELXL-97 (Sheldrick, 1997)'
_computing_structure_solution 'SHELXS-97 (Sheldrick, 1990)'
_diffrn_ambient_temperature 150(2)
_diffrn_measured_fraction_theta_full 0.946
_diffrn_measured_fraction_theta_max 0.946
_diffrn_measurement_device_type 'CCD area detector'
_diffrn_measurement_method 'phi and omega scans'
_diffrn_radiation_monochromator graphite
_diffrn_radiation_source synchrotron
_diffrn_radiation_type Synchrotron
_diffrn_radiation_wavelength 0.68850
_diffrn_reflns_av_R_equivalents 0.0346
_diffrn_reflns_av_sigmaI/netI 0.0219
_diffrn_reflns_limit_h_max 13
_diffrn_reflns_limit_h_min -8
_diffrn_reflns_limit_k_max 12
_diffrn_reflns_limit_k_min -12
_diffrn_reflns_limit_l_max 41
_diffrn_reflns_limit_l_min -41
_diffrn_reflns_number 16580
_diffrn_reflns_theta_full 29.33
_diffrn_reflns_theta_max 29.33
_diffrn_reflns_theta_min 2.49
_exptl_absorpt_coefficient_mu 7.088
_exptl_absorpt_correction_T_max 0.7647
_exptl_absorpt_correction_T_min 0.3968
_exptl_absorpt_correction_type none
_exptl_crystal_colour colourless
_exptl_crystal_density_diffrn 1.865
_exptl_crystal_density_method 'not measured'
_exptl_crystal_description block
_exptl_crystal_F_000 1268
_exptl_crystal_size_max 0.16
_exptl_crystal_size_mid 0.06
_exptl_crystal_size_min 0.04
_refine_diff_density_max 1.575
_refine_diff_density_min -2.041
_refine_diff_density_rms 0.111
_refine_ls_extinction_method none
_refine_ls_goodness_of_fit_ref 1.060
_refine_ls_hydrogen_treatment mixed
_refine_ls_matrix_type full
_refine_ls_number_parameters 100
_refine_ls_number_reflns 2277
_refine_ls_number_restraints 0
_refine_ls_restrained_S_all 1.060
_refine_ls_R_factor_all 0.0542
_refine_ls_R_factor_gt 0.0357
_refine_ls_shift/su_max 0.000
_refine_ls_shift/su_mean 0.000
_refine_ls_structure_factor_coef Fsqd
_refine_ls_weighting_details 'calc w=1/[\s^2^(Fo^2^)+(0.0400P)^2^+4.5453P] where P=(Fo^2^+2Fc^2^)/3'
_refine_ls_weighting_scheme calc
_refine_ls_wR_factor_gt 0.0788
_refine_ls_wR_factor_ref 0.0835
_reflns_number_gt 1694
_reflns_number_total 2277
_reflns_threshold_expression >2sigma(I)
_cod_data_source_file a908476bsup1.cif
_cod_data_source_block tlr3bm
_cod_depositor_comments
;
The following automatic conversions were performed:

'_symmetry_cell_setting' value 'Hexagonal' changed to 'hexagonal'
according to /home/saulius/struct/CIF-dictionaries/cif_core.dic
dictionary named 'cif_core.dic' version 2.4.2 from 2011-04-26.

Automatic conversion script
Id: cif_fix_values 1891 2012-01-12 08:04:46Z andrius 

The following automatic conversions were performed:

data name '_atom_site_symmetry_multiplicit' was replaced with
'_atom_site_symmetry_multiplicity' as specified in the replacement
file 'data/replacement-values/replacement_tags.lst'.

Automatic conversion script
Id: cif_correct_tags 9268 2022-04-12 08:56:07Z antanas 
;
_cod_original_sg_symbol_H-M 'P 6(3)/m'
_cod_database_code 7110771

loop_
_symmetry_equiv_pos_as_xyz
'x, y, z'
'-y, x-y, z'
'-x+y, -x, z'
'-x, -y, z+1/2'
'y, -x+y, z+1/2'
'x-y, x, z+1/2'
'-x, -y, -z'
'y, -x+y, -z'
'x-y, x, -z'
'x, y, -z-1/2'
'-y, x-y, -z-1/2'
'-x+y, -x, -z-1/2'

loop_
_atom_site_label
_atom_site_type_symbol
_atom_site_fract_x
_atom_site_fract_y
_atom_site_fract_z
_atom_site_U_iso_or_equiv
_atom_site_adp_type
_atom_site_occupancy
_atom_site_symmetry_multiplicity
_atom_site_calc_flag
_atom_site_refinement_flags
_atom_site_disorder_assembly
Tl Tl 0.0000 0.0000 0.176340(7) 0.02918(9) Uani 1 3 d S .
N1 N 0.0000 0.0000 0.08450(18) 0.0252(10) Uani 1 3 d S .
C1 C 0.0198(5) -0.1362(5) 0.06763(12) 0.0283(8) Uani 1 1 d . .
H1A H 0.1360 -0.1044 0.0693 0.034 Uiso 1 1 calc R .
H1B H -0.0134 -0.1564 0.0356 0.034 Uiso 1 1 calc R .
C2 C -0.0787(5) -0.2913(5) 0.09397(13) 0.0301(8) Uani 1 1 d . .
H2A H -0.1928 -0.3160 0.0959 0.036 Uiso 1 1 calc R .
H2B H -0.0776 -0.3822 0.0780 0.036 Uiso 1 1 calc R .
N11 N -0.0131(4) -0.2772(4) 0.13973(11) 0.0257(6) Uani 1 1 d . ..
H11 H 0.082(5) -0.270(5) 0.1386(15) 0.030 Uiso 1 1 d . .
C3 C -0.1178(5) -0.4274(5) 0.16499(14) 0.0319(9) Uani 1 1 d . .
H3A H -0.1414 -0.5213 0.1455 0.038 Uiso 1 1 calc R .
H3B H -0.2223 -0.4320 0.1713 0.038 Uiso 1 1 calc R .
C4 C -0.0494(4) -0.4462(4) 0.20892(12) 0.0243(7) Uani 1 1 d . .
C5 C 0.0610(5) -0.5027(4) 0.20926(13) 0.0265(8) Uani 1 1 d . .
H5 H 0.0986 -0.5222 0.1816 0.032 Uiso 1 1 calc R .
C6 C 0.1164(7) -0.5308(6) 0.2500 0.0274(11) Uani 1 2 d S .
H6 H 0.1917 -0.5689 0.2500 0.033 Uiso 1 2 calc SR .
C9 C -0.1022(6) -0.4185(6) 0.2500 0.0238(10) Uani 1 2 d S .
H9 H -0.1767 -0.3794 0.2500 0.029 Uiso 1 2 calc SR .
S1 S 0.3333 -0.3333 0.08636(6) 0.0279(3) Uani 1 3 d S .
O1 O 0.3463(4) -0.1795(4) 0.09777(10) 0.0405(7) Uani 1 1 d . .
C10 C 0.3333 -0.3333 0.0249(3) 0.049(2) Uani 1 3 d S .
F1 F 0.2118(5) -0.3162(6) 0.00860(10) 0.0761(12) Uani 1 1 d . .

loop_
_atom_site_aniso_label
_atom_site_aniso_U_11
_atom_site_aniso_U_22
_atom_site_aniso_U_33
_atom_site_aniso_U_23
_atom_site_aniso_U_13
_atom_site_aniso_U_12
Tl 0.03378(11) 0.03378(11) 0.01996(13) 0.000 0.000 0.01689(5)
N1 0.0266(14) 0.0266(14) 0.023(2) 0.000 0.000 0.0133(7)
C1 0.037(2) 0.0294(19) 0.0202(16) -0.0043(14) -0.0006(15) 0.0175(18)
C2 0.036(2) 0.030(2) 0.0228(17) -0.0007(15) -0.0042(16) 0.0161(17)
N11 0.0246(15) 0.0271(16) 0.0227(14) 0.0024(12) -0.0002(12) 0.0109(13)
C3 0.0249(19) 0.031(2) 0.0309(19) 0.0048(16) -0.0072(15) 0.0075(16)
C4 0.0223(16) 0.0165(16) 0.0281(17) 0.0029(14) -0.0029(14) 0.0053(14)
C5 0.0285(18) 0.0182(17) 0.0275(18) -0.0032(14) 0.0019(15) 0.0078(15)
C6 0.025(3) 0.018(2) 0.035(3) 0.000 0.000 0.008(2)
C9 0.018(2) 0.014(2) 0.036(3) 0.000 0.000 0.0062(19)
S1 0.0308(5) 0.0308(5) 0.0222(7) 0.000 0.000 0.0154(2)
O1 0.0490(19) 0.0359(16) 0.0412(16) -0.0044(14) -0.0065(15) 0.0246(15)
C10 0.059(3) 0.059(3) 0.030(4) 0.000 0.000 0.0296(17)
F1 0.087(3) 0.113(3) 0.0385(17) -0.0012(18) -0.0232(17) 0.057(3)

loop_
_atom_type_symbol
_atom_type_description
_atom_type_scat_dispersion_real
_atom_type_scat_dispersion_imag
_atom_type_scat_source
C C 0.0033 0.0016 'International Tables Vol C Tables 4.2.6.8 and 6.1.1.4'
H H 0.0000 0.0000 'International Tables Vol C Tables 4.2.6.8 and 6.1.1.4'
N N 0.0061 0.0033 'International Tables Vol C Tables 4.2.6.8 and 6.1.1.4'
O O 0.0106 0.0060 'International Tables Vol C Tables 4.2.6.8 and 6.1.1.4'
F F 0.0171 0.0103 'International Tables Vol C Tables 4.2.6.8 and 6.1.1.4'
S S 0.1246 0.1234 'International Tables Vol C Tables 4.2.6.8 and 6.1.1.4'
Tl Tl -2.8358 9.6688 'International Tables Vol C Tables 4.2.6.8 and 6.1.1.4'

loop_
_geom_angle_atom_site_label_1
_geom_angle_atom_site_label_2
_geom_angle_atom_site_label_3
_geom_angle
_geom_angle_site_symmetry_1
_geom_angle_site_symmetry_3
_geom_angle_publ_flag
N1 Tl N11 67.11(6) . . y
N1 Tl N11 67.11(6) . 3 ?
N11 Tl N11 105.85(7) . 3 y
N1 Tl N11 67.11(6) . 2 ?
N11 Tl N11 105.85(7) . 2 ?
N11 Tl N11 105.85(7) 3 2 ?
N1 Tl Tl 180.0 . 10_556 ?
N11 Tl Tl 112.89(6) . 10_556 ?
N11 Tl Tl 112.89(6) 3 10_556 ?
N11 Tl Tl 112.89(6) 2 10_556 ?
C1 N1 C1 109.2(2) 3 2 ?
C1 N1 C1 109.2(2) 3 . ?
C1 N1 C1 109.2(2) 2 . ?
C1 N1 Tl 109.7(2) 3 . ?
C1 N1 Tl 109.7(2) 2 . ?
C1 N1 Tl 109.7(2) . . ?
N1 C1 C2 112.9(3) . . ?
N11 C2 C1 111.2(3) . . ?
C2 N11 C3 109.4(3) . . ?
C2 N11 Tl 105.2(2) . . ?
C3 N11 Tl 113.9(2) . . ?
N11 C3 C4 115.7(3) . . ?
C9 C4 C5 118.5(4) . . ?
C9 C4 C3 121.2(4) . .. ?
C5 C4 C3 120.2(4) . . ?
C4 C5 C6 120.4(4) . . ?
C5 C6 C5 119.9(5) . 10_556 ?
C4 C9 C4 122.2(5) . 10_556 ?
O1 S1 O1 114.68(11) . 2_545 ?
O1 S1 O1 114.68(11) . 3_655 ?
O1 S1 O1 114.68(11) 2_545 3_655 ?
O1 S1 C10 103.56(14) . . ?
O1 S1 C10 103.56(14) 2_545 . ?
O1 S1 C10 103.56(14) 3_655 . ?
F1 C10 F1 107.7(4) . 3_655 ?
F1 C10 F1 107.7(4) . 2_545 ?
F1 C10 F1 107.7(4) 3_655 2_545 ?
F1 C10 S1 111.2(4) . . ?
F1 C10 S1 111.2(4) 3_655 . ?
F1 C10 S1 111.2(4) 2_545 . ?

loop_
_geom_bond_atom_site_label_1
_geom_bond_atom_site_label_2
_geom_bond_distance
_geom_bond_site_symmetry_2
_geom_bond_publ_flag
Tl N1 2.728(5) . y
Tl N11 2.796(3) . y
Tl N11 2.796(3) 3 ?
Tl N11 2.796(3) 2 ?
Tl Tl 4.3755(4) 10_556 y
N1 C1 1.486(4) 3 ?
N1 C1 1.486(4) 2 ?
N1 C1 1.486(4) . ?
C1 C2 1.511(5) . ?
C2 N11 1.473(5) . ?
N11 C3 1.474(5) . ?
C3 C4 1.508(5) . ?
C4 C9 1.394(4) . ?
C4 C5 1.398(6) . ?
C5 C6 1.398(5) . ?
C6 C5 1.398(5) 10_556 ?
C9 C4 1.394(4) 10_556 ?
S1 O1 1.445(3) . ?
S1 O1 1.445(3) 2_545 ?
S1 O1 1.445(3) 3_655 ?
S1 C10 1.826(8) . ?
C10 F1 1.336(5) . ?
C10 F1 1.336(5) 3_655 ?
C10 F1 1.336(5) 2_545 ?

loop_
_geom_hbond_atom_site_label_D
_geom_hbond_atom_site_label_H
_geom_hbond_atom_site_label_A
_geom_hbond_distance_DH
_geom_hbond_distance_HA
_geom_hbond_distance_DA
_geom_hbond_angle_DHA
N11 H11 O1 0.88(4) 2.52(5) 3.304(5) 149(4)

loop_
_geom_torsion_atom_site_label_1
_geom_torsion_atom_site_label_2
_geom_torsion_atom_site_label_3
_geom_torsion_atom_site_label_4
_geom_torsion
_geom_torsion_site_symmetry_3
_geom_torsion_site_symmetry_4
N11 C3 C3 N11 0.0 10_556 10_556
